data_2106585
loop_
_publ_author_name
'Ruehl, R.'
'Jeitschko, W.'

_publ_section_title
;
 Stacking Variants of Mn P4: Preparation and Structure of 6-Mn P4
;
_journal_name_full 'Acta Crystallographica B (24,1968-38,1982)'
_journal_page_first 39
_journal_page_last 44
_journal_volume 37
_journal_year 1981
_chemical_formula_sum 'Mn P4'
_space_group_IT_number 2
_symmetry_space_group_name_Hall '-P 1'
_symmetry_space_group_name_H-M 'P -1'
_cell_angle_alpha 115.66
_cell_angle_beta 95.15
_cell_angle_gamma 89.21
_cell_formula_units_Z 6
_cell_length_a 16.347
_cell_length_b 5.847
_cell_length_c 5.108
_cell_volume 438.130
_citation_journal_id_ASTM ACBCAR
_cod_data_source_file Ruehl_ACBCAR_1981_47.cif
_cod_data_source_block Mn1P4
_cod_original_cell_volume 438.1304
_cod_original_formula_sum 'Mn1 P4'
_cod_database_code 2106585

loop_
_symmetry_equiv_pos_as_xyz
x,y,z
-x,-y,-z

loop_
_atom_site_label
_atom_site_type_symbol
_atom_site_fract_x
_atom_site_fract_y
_atom_site_fract_z
_atom_site_occupancy
_atom_site_U_iso_or_equiv
P4 P-1 0.116 0.5696 0.4306 1 0.0
P11 P-1 0.3907 0.5043 0.6289 1 0.0
P10 P-1 0.4342 0.5238 0.0562 1 0.0
P2 P-1 0.1 0.1727 0.7146 1 0.0
P9 P-1 0.4002 0.1235 0.9538 1 0.0
P3 P-1 0.0563 0.1916 0.3103 1 0.0
P7 P-1 0.2716 0.8589 0.3654 1 0.0
Mn2 Mn+6 0.2586 0.5498 0.5093 1 0.0
P8 P-1 0.22 0.8538 0.945 1 0.0
P5 P-1 0.2301 0.2465 0.656 1 0.0
P1 P-1 0.0651 0.5709 0.0119 1 0.0
Mn3 Mn+6 0.4067 0.8194 -0.4995 1 0.0
P12 P-1 0.4503 0.1373 0.3813 1 0.0
P6 P-1 0.2738 0.2403 0.0734 1 0.0
Mn1 Mn+6 0.0757 0.8781 0.8697 1 0.0
